data_8106712
loop_
_publ_author_name
'Hong, Zhi'
'Zhan, Yan-Li'
'Yu, Dang-Ran'
'Li, Ying'
'Yuan, Wen-Jia'
'Zhang, Hong-Yu'

_publ_section_title
;
 The pseudosymmetric crystal structure of
 2-(2-naphthalenyl)-3-nitro-2H-1-benzopyran, C38H26N2O6
;
_publ_section_title_footnote .
_journal_issue 6
_journal_name_full 'Zeitschrift f\"ur Kristallographie - New Crystal Structures'
_journal_page_first 893
_journal_page_last 895
_journal_paper_doi 10.1515/ncrs-2017-0047
_journal_volume 232
_journal_year 2017
_chemical_formula_moiety 'C19 H13 N O3'
_chemical_formula_sum 'C19 H13 N O3'
_chemical_formula_weight 303.30
_space_group_IT_number 2
_space_group_name_Hall '-P 1'
_space_group_name_H-M_alt 'P -1'
_symmetry_cell_setting triclinic
_symmetry_space_group_name_Hall '-P 1'
_symmetry_space_group_name_H-M 'P -1'
_atom_sites_solution_hydrogens geom
_atom_sites_solution_primary direct
_atom_sites_solution_secondary difmap
_audit_update_record
;
2017-02-12 # Formatted by publCIF

;
_cell_angle_alpha 100.7790(10)
_cell_angle_beta 102.7380(10)
_cell_angle_gamma 93.0650(10)
_cell_formula_units_Z 4
_cell_length_a 9.4457(6)
_cell_length_b 11.0520(7)
_cell_length_c 14.6746(9)
_cell_measurement_reflns_used 4723
_cell_measurement_temperature 291(2)
_cell_measurement_theta_max 27.6
_cell_measurement_theta_min 1.5
_cell_volume 1460.68(16)
_computing_cell_refinement 'Bruker SAINT'
_computing_data_collection 'Bruker APEX2'
_computing_data_reduction 'Bruker SAINT'
_computing_molecular_graphics 'Bruker SHELXTL'
_computing_publication_material 'Bruker SHELXTL'
_computing_structure_refinement 'SHELXL-97 (Sheldrick, 1997)'
_computing_structure_solution 'SHELXS-97 (Sheldrick, 1990)'
_diffrn_ambient_temperature 291(2)
_diffrn_measured_fraction_theta_full 0.977
_diffrn_measured_fraction_theta_max 0.977
_diffrn_measurement_device_type 'Bruker APEX-II area-detector diffractometer'
_diffrn_measurement_method 'phi and omega scans'
_diffrn_radiation_monochromator graphite
_diffrn_radiation_source 'fine-focus sealed tube'
_diffrn_radiation_type MoK\a
_diffrn_radiation_wavelength 0.71073
_diffrn_reflns_av_R_equivalents 0.0199
_diffrn_reflns_av_sigmaI/netI 0.0235
_diffrn_reflns_limit_h_max 12
_diffrn_reflns_limit_h_min -12
_diffrn_reflns_limit_k_max 14
_diffrn_reflns_limit_k_min -14
_diffrn_reflns_limit_l_max 19
_diffrn_reflns_limit_l_min -19
_diffrn_reflns_number 16893
_diffrn_reflns_theta_full 27.58
_diffrn_reflns_theta_max 27.58
_diffrn_reflns_theta_min 1.45
_exptl_absorpt_coefficient_mu 0.094
_exptl_absorpt_correction_T_max 0.9731
_exptl_absorpt_correction_T_min 0.9688
_exptl_absorpt_correction_type multi-scan
_exptl_absorpt_process_details 'SADABS, (Sheldrick 2008)'
_exptl_crystal_colour colorless
_exptl_crystal_density_diffrn 1.379
_exptl_crystal_density_method 'not measured'
_exptl_crystal_description block
_exptl_crystal_F_000 632
_exptl_crystal_size_max 0.35
_exptl_crystal_size_mid 0.33
_exptl_crystal_size_min 0.28
_refine_diff_density_max 0.204
_refine_diff_density_min -0.205
_refine_diff_density_rms 0.036
_refine_ls_extinction_method none
_refine_ls_goodness_of_fit_ref 1.045
_refine_ls_hydrogen_treatment constr
_refine_ls_matrix_type full
_refine_ls_number_parameters 415
_refine_ls_number_reflns 6612
_refine_ls_number_restraints 0
_refine_ls_restrained_S_all 1.045
_refine_ls_R_factor_all 0.0615
_refine_ls_R_factor_gt 0.0410
_refine_ls_shift/su_max 0.001
_refine_ls_shift/su_mean 0.000
_refine_ls_structure_factor_coef Fsqd
_refine_ls_weighting_details 'calc w=1/[\s^2^(Fo^2^)+(0.0100P)^2^+0.6000P] where P=(Fo^2^+2Fc^2^)/3'
_refine_ls_weighting_scheme calc
_refine_ls_wR_factor_gt 0.0770
_refine_ls_wR_factor_ref 0.0911
_reflns_number_gt 4723
_reflns_number_total 6612
_reflns_threshold_expression >2sigma(I)
_cod_data_source_file suppl_ncrs-2017-0047_suppl.cif
_cod_data_source_block 1
_cod_database_code 8106712
_shelx_space_group_comment
;
The symmetry employed for this shelxl refinement is uniquely defined
by the following loop, which should always be used as a source of
symmetry information in preference to the above space-group names.
They are only intended as comments.
;

loop_
_symmetry_equiv_pos_as_xyz
'x, y, z'
'-x, -y, -z'

loop_
_atom_site_label
_atom_site_type_symbol
_atom_site_fract_x
_atom_site_fract_y
_atom_site_fract_z
_atom_site_U_iso_or_equiv
_atom_site_adp_type
_atom_site_occupancy
_atom_site_symmetry_multiplicity
_atom_site_calc_flag
_atom_site_refinement_flags
_atom_site_disorder_assembly
_atom_site_disorder_group
N1 N 0.24900(15) 0.32046(12) 0.38101(10) 0.0473(3) Uani 1 1 d . . .
N2 N 0.24749(15) 0.81438(12) 0.38340(9) 0.0462(3) Uani 1 1 d . . .
O1 O 0.28085(14) 0.25661(11) 0.44079(9) 0.0604(3) Uani 1 1 d . . .
O2 O 0.12406(14) 0.32387(14) 0.33560(11) 0.0796(4) Uani 1 1 d . . .
O3 O 0.42326(11) 0.57580(9) 0.29709(8) 0.0448(3) Uani 1 1 d . . .
O4 O 0.12219(14) 0.82197(14) 0.34006(10) 0.0736(4) Uani 1 1 d . . .
O5 O 0.27881(14) 0.74394(11) 0.43849(9) 0.0597(3) Uani 1 1 d . . .
O6 O 0.42530(11) 1.08039(9) 0.31461(8) 0.0444(3) Uani 1 1 d . . .
C1 C 0.26524(15) 0.40583(13) 0.18647(10) 0.0370(3) Uani 1 1 d . . .
C2 C 0.13272(17) 0.42842(16) 0.12885(13) 0.0517(4) Uani 1 1 d . . .
H2A H 0.0742 0.4835 0.1549 0.062 Uiso 1 1 calc R . .
C3 C 0.08978(19) 0.37035(17) 0.03552(14) 0.0611(5) Uani 1 1 d . . .
H3A H 0.0014 0.3856 -0.0010 0.073 Uiso 1 1 calc R . .
C4 C 0.17596(19) 0.28805(16) -0.00671(11) 0.0519(4) Uani 1 1 d . . .
C5 C 0.1348(3) 0.2270(2) -0.10422(14) 0.0775(7) Uani 1 1 d . . .
H5A H 0.0470 0.2410 -0.1422 0.093 Uiso 1 1 calc R . .
C6 C 0.2215(3) 0.1489(2) -0.14254(14) 0.0892(8) Uani 1 1 d . . .
H6A H 0.1933 0.1105 -0.2067 0.107 Uiso 1 1 calc R . .
C7 C 0.3527(3) 0.1257(2) -0.08672(15) 0.0813(7) Uani 1 1 d . . .
H7A H 0.4115 0.0719 -0.1139 0.098 Uiso 1 1 calc R . .
C8 C 0.3958(2) 0.18126(18) 0.00761(13) 0.0634(5) Uani 1 1 d . . .
H8A H 0.4833 0.1643 0.0443 0.076 Uiso 1 1 calc R . .
C9 C 0.30899(17) 0.26403(15) 0.04991(11) 0.0450(4) Uani 1 1 d . . .
C10 C 0.34958(16) 0.32444(14) 0.14722(10) 0.0411(3) Uani 1 1 d . . .
H10A H 0.4361 0.3082 0.1854 0.049 Uiso 1 1 calc R . .
C11 C 0.31119(15) 0.47606(13) 0.28858(10) 0.0381(3) Uani 1 1 d . . .
H11A H 0.2260 0.5141 0.3045 0.046 Uiso 1 1 calc R . .
C12 C 0.36282(16) 0.39791(13) 0.36058(10) 0.0368(3) Uani 1 1 d . . .
C13 C 0.50148(16) 0.39386(13) 0.40246(10) 0.0385(3) Uani 1 1 d . . .
H13A H 0.5269 0.3425 0.4457 0.046 Uiso 1 1 calc R . .
C14 C 0.61299(16) 0.47066(13) 0.37989(10) 0.0367(3) Uani 1 1 d . . .
C15 C 0.76196(17) 0.46305(15) 0.41221(11) 0.0466(4) Uani 1 1 d . . .
H15A H 0.7937 0.4059 0.4495 0.056 Uiso 1 1 calc R . .
C16 C 0.86248(18) 0.54007(16) 0.38910(12) 0.0547(4) Uani 1 1 d . . .
H16A H 0.9618 0.5351 0.4109 0.066 Uiso 1 1 calc R . .
C17 C 0.81502(19) 0.62473(16) 0.33333(13) 0.0544(4) Uani 1 1 d . . .
H17A H 0.8831 0.6764 0.3179 0.065 Uiso 1 1 calc R . .
C18 C 0.66815(18) 0.63365(14) 0.30024(11) 0.0467(4) Uani 1 1 d . . .
H18A H 0.6373 0.6902 0.2622 0.056 Uiso 1 1 calc R . .
C19 C 0.56747(16) 0.55759(12) 0.32433(10) 0.0367(3) Uani 1 1 d . . .
C20 C 0.27822(15) 0.91593(13) 0.19336(10) 0.0359(3) Uani 1 1 d . . .
C21 C 0.20709(17) 0.98466(15) 0.12736(12) 0.0470(4) Uani 1 1 d . . .
H21A H 0.1788 1.0619 0.1495 0.056 Uiso 1 1 calc R . .
C22 C 0.17998(18) 0.93853(17) 0.03189(12) 0.0520(4) Uani 1 1 d . . .
H22A H 0.1339 0.9851 -0.0104 0.062 Uiso 1 1 calc R . .
C23 C 0.22040(17) 0.82141(16) -0.00415(11) 0.0466(4) Uani 1 1 d . . .
C24 C 0.1960(2) 0.7712(2) -0.10332(12) 0.0642(5) Uani 1 1 d . . .
H24A H 0.1519 0.8167 -0.1471 0.077 Uiso 1 1 calc R . .
C25 C 0.2360(2) 0.6580(2) -0.13518(13) 0.0728(6) Uani 1 1 d . . .
H25A H 0.2196 0.6270 -0.2005 0.087 Uiso 1 1 calc R . .
C26 C 0.3019(2) 0.58723(19) -0.07083(14) 0.0674(5) Uani 1 1 d . . .
H26A H 0.3281 0.5094 -0.0935 0.081 Uiso 1 1 calc R . .
C27 C 0.32780(19) 0.63241(16) 0.02557(12) 0.0537(4) Uani 1 1 d . . .
H27A H 0.3716 0.5849 0.0679 0.064 Uiso 1 1 calc R . .
C28 C 0.28855(16) 0.75060(14) 0.06116(10) 0.0409(3) Uani 1 1 d . . .
C29 C 0.31635(15) 0.80138(13) 0.16038(10) 0.0371(3) Uani 1 1 d . . .
H29A H 0.3614 0.7557 0.2038 0.044 Uiso 1 1 calc R . .
C30 C 0.31370(15) 0.97723(13) 0.29786(10) 0.0377(3) Uani 1 1 d . . .
H30A H 0.2254 1.0113 0.3120 0.045 Uiso 1 1 calc R . .
C31 C 0.36229(16) 0.89311(13) 0.36583(10) 0.0363(3) Uani 1 1 d . . .
C32 C 0.50095(16) 0.88535(13) 0.40550(9) 0.0373(3) Uani 1 1 d . . .
H32A H 0.5260 0.8301 0.4456 0.045 Uiso 1 1 calc R . .
C33 C 0.61304(15) 0.96414(13) 0.38553(9) 0.0356(3) Uani 1 1 d . . .
C34 C 0.76176(16) 0.95318(15) 0.41492(10) 0.0435(4) Uani 1 1 d . . .
H34A H 0.7928 0.8912 0.4475 0.052 Uiso 1 1 calc R . .
C35 C 0.86328(17) 1.03392(16) 0.39596(11) 0.0486(4) Uani 1 1 d . . .
H35A H 0.9624 1.0265 0.4158 0.058 Uiso 1 1 calc R . .
C36 C 0.81691(18) 1.12585(15) 0.34729(11) 0.0490(4) Uani 1 1 d . . .
H36A H 0.8855 1.1802 0.3349 0.059 Uiso 1 1 calc R . .
C37 C 0.67039(17) 1.13794(14) 0.31694(11) 0.0440(4) Uani 1 1 d . . .
H37A H 0.6402 1.1991 0.2834 0.053 Uiso 1 1 calc R . .
C38 C 0.56868(15) 1.05810(12) 0.33689(10) 0.0359(3) Uani 1 1 d . . .

loop_
_atom_site_aniso_label
_atom_site_aniso_U_11
_atom_site_aniso_U_22
_atom_site_aniso_U_33
_atom_site_aniso_U_23
_atom_site_aniso_U_13
_atom_site_aniso_U_12
N1 0.0525(8) 0.0471(8) 0.0463(8) 0.0096(6) 0.0216(7) -0.0023(6)
N2 0.0502(8) 0.0498(8) 0.0383(7) 0.0049(6) 0.0166(6) -0.0078(6)
O1 0.0769(9) 0.0564(7) 0.0609(8) 0.0269(6) 0.0318(7) 0.0020(6)
O2 0.0483(8) 0.1064(12) 0.0898(10) 0.0440(9) 0.0131(7) -0.0141(7)
O3 0.0438(6) 0.0317(5) 0.0590(7) 0.0150(5) 0.0083(5) 0.0008(4)
O4 0.0451(7) 0.0993(11) 0.0780(9) 0.0346(8) 0.0092(7) -0.0160(7)
O5 0.0720(8) 0.0595(8) 0.0559(7) 0.0239(6) 0.0250(6) -0.0054(6)
O6 0.0410(6) 0.0304(5) 0.0597(7) 0.0090(5) 0.0081(5) 0.0014(4)
C1 0.0333(7) 0.0382(8) 0.0410(8) 0.0146(6) 0.0075(6) -0.0011(6)
C2 0.0379(8) 0.0493(10) 0.0661(11) 0.0195(8) 0.0018(8) 0.0041(7)
C3 0.0468(10) 0.0613(11) 0.0659(12) 0.0273(10) -0.0154(9) -0.0075(8)
C4 0.0567(10) 0.0527(10) 0.0407(9) 0.0174(7) -0.0011(7) -0.0188(8)
C5 0.0958(16) 0.0789(15) 0.0424(11) 0.0194(10) -0.0115(10) -0.0360(13)
C6 0.131(2) 0.0865(16) 0.0374(11) -0.0033(11) 0.0209(13) -0.0528(16)
C7 0.0978(17) 0.0808(15) 0.0597(13) -0.0156(11) 0.0419(13) -0.0336(13)
C8 0.0608(11) 0.0690(12) 0.0566(11) -0.0057(9) 0.0256(9) -0.0118(9)
C9 0.0455(9) 0.0487(9) 0.0389(8) 0.0079(7) 0.0105(7) -0.0124(7)
C10 0.0350(8) 0.0483(9) 0.0381(8) 0.0099(7) 0.0044(6) 0.0021(6)
C11 0.0353(7) 0.0347(7) 0.0466(8) 0.0104(6) 0.0131(6) 0.0026(6)
C12 0.0446(8) 0.0327(7) 0.0339(7) 0.0044(6) 0.0144(6) -0.0015(6)
C13 0.0508(9) 0.0346(7) 0.0301(7) 0.0069(6) 0.0098(6) 0.0013(6)
C14 0.0420(8) 0.0339(7) 0.0310(7) 0.0018(6) 0.0071(6) -0.0009(6)
C15 0.0454(9) 0.0481(9) 0.0414(9) 0.0064(7) 0.0028(7) 0.0017(7)
C16 0.0400(9) 0.0605(11) 0.0565(10) 0.0024(9) 0.0064(8) -0.0026(8)
C17 0.0514(10) 0.0495(10) 0.0603(11) 0.0043(8) 0.0190(8) -0.0120(8)
C18 0.0546(10) 0.0358(8) 0.0506(9) 0.0096(7) 0.0151(8) -0.0038(7)
C19 0.0423(8) 0.0291(7) 0.0362(7) 0.0019(6) 0.0088(6) -0.0006(6)
C20 0.0327(7) 0.0382(8) 0.0389(8) 0.0131(6) 0.0092(6) 0.0006(6)
C21 0.0468(9) 0.0452(9) 0.0548(10) 0.0213(7) 0.0135(7) 0.0087(7)
C22 0.0460(9) 0.0650(11) 0.0503(10) 0.0315(9) 0.0060(7) 0.0047(8)
C23 0.0432(9) 0.0601(10) 0.0368(8) 0.0161(7) 0.0079(7) -0.0070(7)
C24 0.0637(12) 0.0898(15) 0.0380(9) 0.0208(10) 0.0078(8) -0.0131(10)
C25 0.0860(15) 0.0862(15) 0.0388(10) -0.0035(10) 0.0211(10) -0.0261(12)
C26 0.0844(14) 0.0602(12) 0.0558(11) -0.0063(9) 0.0324(10) -0.0136(10)
C27 0.0650(11) 0.0484(10) 0.0486(10) 0.0049(8) 0.0217(8) -0.0037(8)
C28 0.0414(8) 0.0442(8) 0.0372(8) 0.0090(6) 0.0114(6) -0.0052(7)
C29 0.0382(8) 0.0395(8) 0.0350(7) 0.0124(6) 0.0080(6) 0.0031(6)
C30 0.0341(7) 0.0352(7) 0.0440(8) 0.0064(6) 0.0115(6) 0.0015(6)
C31 0.0429(8) 0.0351(7) 0.0307(7) 0.0029(6) 0.0131(6) -0.0034(6)
C32 0.0475(8) 0.0354(7) 0.0282(7) 0.0063(6) 0.0086(6) -0.0006(6)
C33 0.0407(8) 0.0356(7) 0.0279(7) 0.0024(6) 0.0073(6) -0.0007(6)
C34 0.0443(9) 0.0475(9) 0.0360(8) 0.0091(7) 0.0035(6) 0.0029(7)
C35 0.0381(8) 0.0598(10) 0.0437(9) 0.0057(8) 0.0064(7) -0.0014(7)
C36 0.0471(9) 0.0515(10) 0.0461(9) 0.0054(7) 0.0138(7) -0.0117(7)
C37 0.0514(9) 0.0363(8) 0.0440(8) 0.0094(6) 0.0110(7) -0.0023(7)
C38 0.0402(8) 0.0312(7) 0.0331(7) 0.0004(6) 0.0077(6) -0.0003(6)

loop_
_atom_type_symbol
_atom_type_description
_atom_type_scat_dispersion_real
_atom_type_scat_dispersion_imag
_atom_type_scat_source
C C 0.0033 0.0016 'International Tables Vol C Tables 4.2.6.8 and 6.1.1.4'
H H 0.0000 0.0000 'International Tables Vol C Tables 4.2.6.8 and 6.1.1.4'
N N 0.0061 0.0033 'International Tables Vol C Tables 4.2.6.8 and 6.1.1.4'
O O 0.0106 0.0060 'International Tables Vol C Tables 4.2.6.8 and 6.1.1.4'

loop_
_geom_angle_atom_site_label_1
_geom_angle_atom_site_label_2
_geom_angle_atom_site_label_3
_geom_angle
_geom_angle_site_symmetry_1
_geom_angle_site_symmetry_3
O1 N1 O2 123.72(14) . .
O1 N1 C12 119.81(14) . .
O2 N1 C12 116.48(13) . .
O5 N2 O4 123.57(14) . .
O5 N2 C31 119.63(13) . .
O4 N2 C31 116.79(13) . .
C19 O3 C11 119.88(11) . .
C38 O6 C30 118.47(11) . .
C10 C1 C2 118.95(14) . .
C10 C1 C11 122.30(13) . .
C2 C1 C11 118.72(14) . .
C3 C2 C1 120.60(17) . .
C3 C2 H2A 119.7 . .
C1 C2 H2A 119.7 . .
C2 C3 C4 121.40(16) . .
C2 C3 H3A 119.3 . .
C4 C3 H3A 119.3 . .
C3 C4 C9 118.83(15) . .
C3 C4 C5 122.71(19) . .
C9 C4 C5 118.46(19) . .
C6 C5 C4 120.9(2) . .
C6 C5 H5A 119.5 . .
C4 C5 H5A 119.5 . .
C5 C6 C7 120.50(19) . .
C5 C6 H6A 119.7 . .
C7 C6 H6A 119.7 . .
C8 C7 C6 120.5(2) . .
C8 C7 H7A 119.7 . .
C6 C7 H7A 119.7 . .
C7 C8 C9 120.6(2) . .
C7 C8 H8A 119.7 . .
C9 C8 H8A 119.7 . .
C8 C9 C4 118.94(16) . .
C8 C9 C10 122.64(16) . .
C4 C9 C10 118.42(15) . .
C1 C10 C9 121.78(14) . .
C1 C10 H10A 119.1 . .
C9 C10 H10A 119.1 . .
O3 C11 C12 109.82(11) . .
O3 C11 C1 109.80(11) . .
C12 C11 C1 114.77(12) . .
O3 C11 H11A 107.4 . .
C12 C11 H11A 107.4 . .
C1 C11 H11A 107.4 . .
C13 C12 N1 120.13(13) . .
C13 C12 C11 124.39(13) . .
N1 C12 C11 115.45(13) . .
C12 C13 C14 119.06(13) . .
C12 C13 H13A 120.5 . .
C14 C13 H13A 120.5 . .
C15 C14 C19 119.04(14) . .
C15 C14 C13 123.17(14) . .
C19 C14 C13 117.78(13) . .
C16 C15 C14 120.23(15) . .
C16 C15 H15A 119.9 . .
C14 C15 H15A 119.9 . .
C15 C16 C17 119.78(16) . .
C15 C16 H16A 120.1 . .
C17 C16 H16A 120.1 . .
C18 C17 C16 121.04(15) . .
C18 C17 H17A 119.5 . .
C16 C17 H17A 119.5 . .
C17 C18 C19 119.20(15) . .
C17 C18 H18A 120.4 . .
C19 C18 H18A 120.4 . .
O3 C19 C18 117.71(13) . .
O3 C19 C14 121.46(12) . .
C18 C19 C14 120.70(14) . .
C29 C20 C21 119.42(14) . .
C29 C20 C30 123.25(13) . .
C21 C20 C30 117.27(13) . .
C22 C21 C20 120.49(15) . .
C22 C21 H21A 119.8 . .
C20 C21 H21A 119.8 . .
C21 C22 C23 121.25(15) . .
C21 C22 H22A 119.4 . .
C23 C22 H22A 119.4 . .
C22 C23 C28 118.77(14) . .
C22 C23 C24 122.81(16) . .
C28 C23 C24 118.41(17) . .
C25 C24 C23 121.05(18) . .
C25 C24 H24A 119.5 . .
C23 C24 H24A 119.5 . .
C24 C25 C26 120.66(17) . .
C24 C25 H25A 119.7 . .
C26 C25 H25A 119.7 . .
C27 C26 C25 120.19(19) . .
C27 C26 H26A 119.9 . .
C25 C26 H26A 119.9 . .
C26 C27 C28 120.57(18) . .
C26 C27 H27A 119.7 . .
C28 C27 H27A 119.7 . .
C27 C28 C23 119.11(14) . .
C27 C28 C29 122.13(14) . .
C23 C28 C29 118.76(14) . .
C20 C29 C28 121.27(14) . .
C20 C29 H29A 119.4 . .
C28 C29 H29A 119.4 . .
O6 C30 C31 109.55(11) . .
O6 C30 C20 108.85(11) . .
C31 C30 C20 115.14(12) . .
O6 C30 H30A 107.7 . .
C31 C30 H30A 107.7 . .
C20 C30 H30A 107.7 . .
C32 C31 N2 120.50(13) . .
C32 C31 C30 123.48(13) . .
N2 C31 C30 115.97(13) . .
C31 C32 C33 119.13(13) . .
C31 C32 H32A 120.4 . .
C33 C32 H32A 120.4 . .
C34 C33 C38 118.88(13) . .
C34 C33 C32 123.33(13) . .
C38 C33 C32 117.75(13) . .
C35 C34 C33 120.37(15) . .
C35 C34 H34A 119.8 . .
C33 C34 H34A 119.8 . .
C34 C35 C36 119.77(15) . .
C34 C35 H35A 120.1 . .
C36 C35 H35A 120.1 . .
C37 C36 C35 120.89(14) . .
C37 C36 H36A 119.6 . .
C35 C36 H36A 119.6 . .
C36 C37 C38 119.39(15) . .
C36 C37 H37A 120.3 . .
C38 C37 H37A 120.3 . .
O6 C38 C37 117.93(13) . .
O6 C38 C33 121.17(12) . .
C37 C38 C33 120.68(14) . .

loop_
_geom_bond_atom_site_label_1
_geom_bond_atom_site_label_2
_geom_bond_distance
_geom_bond_site_symmetry_2
N1 O1 1.2230(16) .
N1 O2 1.2271(18) .
N1 C12 1.4554(18) .
N2 O5 1.2255(16) .
N2 O4 1.2292(17) .
N2 C31 1.4511(18) .
O3 C19 1.3694(17) .
O3 C11 1.4548(16) .
O6 C38 1.3684(17) .
O6 C30 1.4574(16) .
C1 C10 1.364(2) .
C1 C2 1.411(2) .
C1 C11 1.509(2) .
C2 C3 1.360(2) .
C2 H2A 0.9300 .
C3 C4 1.402(3) .
C3 H3A 0.9300 .
C4 C9 1.413(2) .
C4 C5 1.421(2) .
C5 C6 1.353(3) .
C5 H5A 0.9300 .
C6 C7 1.392(3) .
C6 H6A 0.9300 .
C7 C8 1.366(3) .
C7 H7A 0.9300 .
C8 C9 1.410(2) .
C8 H8A 0.9300 .
C9 C10 1.417(2) .
C10 H10A 0.9300 .
C11 C12 1.5031(19) .
C11 H11A 0.9800 .
C12 C13 1.325(2) .
C13 C14 1.4502(19) .
C13 H13A 0.9300 .
C14 C15 1.395(2) .
C14 C19 1.3982(19) .
C15 C16 1.380(2) .
C15 H15A 0.9300 .
C16 C17 1.384(2) .
C16 H16A 0.9300 .
C17 C18 1.380(2) .
C17 H17A 0.9300 .
C18 C19 1.382(2) .
C18 H18A 0.9300 .
C20 C29 1.3650(19) .
C20 C21 1.417(2) .
C20 C30 1.511(2) .
C21 C22 1.360(2) .
C21 H21A 0.9300 .
C22 C23 1.410(2) .
C22 H22A 0.9300 .
C23 C28 1.417(2) .
C23 C24 1.420(2) .
C24 C25 1.355(3) .
C24 H24A 0.9300 .
C25 C26 1.400(3) .
C25 H25A 0.9300 .
C26 C27 1.371(2) .
C26 H26A 0.9300 .
C27 C28 1.414(2) .
C27 H27A 0.9300 .
C28 C29 1.419(2) .
C29 H29A 0.9300 .
C30 C31 1.504(2) .
C30 H30A 0.9800 .
C31 C32 1.325(2) .
C32 C33 1.4487(19) .
C32 H32A 0.9300 .
C33 C34 1.394(2) .
C33 C38 1.3983(19) .
C34 C35 1.383(2) .
C34 H34A 0.9300 .
C35 C36 1.384(2) .
C35 H35A 0.9300 .
C36 C37 1.379(2) .
C36 H36A 0.9300 .
C37 C38 1.385(2) .
C37 H37A 0.9300 .
